data_7130524
loop_
_publ_author_name
'Gharpure, Santosh J.'
'Fartade, Dipak J.'
'Gupta, Krishna S.'
'Patel, Raj K.'

_publ_section_title
;
 Transposition of an acrylate moiety in TMSOTf-mediated reaction of
 alkynyl vinylogous carbonates gives heterocyclic dienes
;
_journal_name_full 'Chemical Communications'
_journal_paper_doi 10.1039/D2CC03802A
_journal_year 2022
_chemical_formula_moiety 'C17 H20 O3'
_chemical_formula_sum 'C17 H20 O3'
_chemical_formula_weight 272.33
_space_group_crystal_system monoclinic
_space_group_IT_number 14
_space_group_name_Hall '-P 2ybc'
_space_group_name_H-M_alt 'P 1 21/c 1'
_atom_sites_solution_hydrogens geom
_atom_sites_solution_primary dual
_audit_creation_date 2022-06-02
_audit_creation_method
;
Olex2 1.3-ac4
(compiled 2019.04.23 svn.r3594 for Rigaku Oxford Diffraction, GUI svn.r5739)
;
_audit_update_record
;
2022-06-25 deposited with the CCDC.	2022-08-05 downloaded from the CCDC.
;
_cell_angle_alpha 90
_cell_angle_beta 103.292(5)
_cell_angle_gamma 90
_cell_formula_units_Z 4
_cell_length_a 8.8310(4)
_cell_length_b 10.8732(4)
_cell_length_c 16.2743(9)
_cell_measurement_reflns_used 5752
_cell_measurement_temperature 150.00(10)
_cell_measurement_theta_max 25.8100
_cell_measurement_theta_min 2.2610
_cell_volume 1520.82(13)
_computing_cell_refinement 'CrysAlisPro 1.171.41.93a (Rigaku OD, 2020)'
_computing_data_collection 'CrysAlisPro 1.171.41.93a (Rigaku OD, 2020)'
_computing_data_reduction 'CrysAlisPro 1.171.41.93a (Rigaku OD, 2020)'
_computing_molecular_graphics 'Olex2 (Dolomanov et al., 2009)'
_computing_publication_material 'Olex2 (Dolomanov et al., 2009)'
_computing_structure_refinement 'ShelXL (Sheldrick, 2015)'
_computing_structure_solution 'ShelXT (Sheldrick, 2015)'
_diffrn_ambient_environment N~2~
_diffrn_ambient_temperature 150.00(10)
_diffrn_detector 'CCD plate'
_diffrn_measured_fraction_theta_full 0.995
_diffrn_measured_fraction_theta_max 0.995
_diffrn_measurement_details
;
List of Runs (angles in degrees, time in seconds):

  # Type    Start    End  Width  t~exp~   \w     \q     \k     \f   Frames
#--------------------------------------------------------------------------
  1  \f    -47.92 136.08   1.00    4.00  15.81  -9.84 -59.25    --   184
  2  \w    -65.46  -0.46   1.00    4.00    --  -19.34  94.56 145.16   65
  3  \w   -100.81  15.19   1.00    4.00    --   -9.84 -59.25 -51.92  116
  4  \w    -65.46  -0.46   1.00    4.00    --  -19.34  94.56  73.16   65
  5  \w   -100.81  15.19   1.00    4.00    --   -9.84 -59.25-123.92  116
  6  \w   -100.81  15.19   1.00    4.00    --   -9.84 -59.25  20.08  116
;
_diffrn_measurement_device 'abstract diffractometer'
_diffrn_measurement_device_type 'Saxi-CrysAlisPro-abstract goniometer imported SAXI images'
_diffrn_measurement_method '\w and \f scans'
_diffrn_orient_matrix_type 'CrysAlisPro convention (1999,Acta A55,543-557)'
_diffrn_orient_matrix_UB_11 -0.0554260000
_diffrn_orient_matrix_UB_12 0.0472903000
_diffrn_orient_matrix_UB_13 -0.0001086000
_diffrn_orient_matrix_UB_21 0.0001077000
_diffrn_orient_matrix_UB_22 0.0137969000
_diffrn_orient_matrix_UB_23 -0.0425836000
_diffrn_orient_matrix_UB_31 -0.0611717000
_diffrn_orient_matrix_UB_32 -0.0427455000
_diffrn_orient_matrix_UB_33 -0.0138488000
_diffrn_radiation_monochromator graphite
_diffrn_radiation_probe x-ray
_diffrn_radiation_type 'Mo K\a'
_diffrn_radiation_wavelength 0.71073
_diffrn_reflns_av_R_equivalents 0.0665
_diffrn_reflns_av_unetI/netI 0.0272
_diffrn_reflns_Laue_measured_fraction_full 0.995
_diffrn_reflns_Laue_measured_fraction_max 0.995
_diffrn_reflns_limit_h_max 10
_diffrn_reflns_limit_h_min -10
_diffrn_reflns_limit_k_max 12
_diffrn_reflns_limit_k_min -12
_diffrn_reflns_limit_l_max 19
_diffrn_reflns_limit_l_min -19
_diffrn_reflns_number 27308
_diffrn_reflns_point_group_measured_fraction_full 0.995
_diffrn_reflns_point_group_measured_fraction_max 0.995
_diffrn_reflns_theta_full 25.000
_diffrn_reflns_theta_max 25.000
_diffrn_reflns_theta_min 2.272
_diffrn_source 'fine-focus sealed X-ray tube'
_diffrn_source_type 'Enhance (Mo) X-ray Source'
_exptl_absorpt_coefficient_mu 0.080
_exptl_absorpt_correction_T_max 1.00000
_exptl_absorpt_correction_T_min 0.38470
_exptl_absorpt_correction_type multi-scan
_exptl_absorpt_process_details
;
CrysAlisPro 1.171.41.93a (Rigaku Oxford Diffraction, 2020)
Empirical absorption correction using spherical harmonics,
implemented in SCALE3 ABSPACK scaling algorithm.
;
_exptl_crystal_colour colourless
_exptl_crystal_colour_primary colourless
_exptl_crystal_density_diffrn 1.189
_exptl_crystal_description block
_exptl_crystal_F_000 584
_exptl_crystal_size_max 0.078
_exptl_crystal_size_mid 0.036
_exptl_crystal_size_min 0.027
_refine_diff_density_max 0.410
_refine_diff_density_min -0.167
_refine_diff_density_rms 0.032
_refine_ls_extinction_coef 0.033(8)
_refine_ls_extinction_expression Fc^*^=kFc[1+0.001xFc^2^\l^3^/sin(2\q)]^-1/4^
_refine_ls_extinction_method 'SHELXL-2018/3 (Sheldrick 2018)'
_refine_ls_goodness_of_fit_ref 1.061
_refine_ls_hydrogen_treatment constr
_refine_ls_matrix_type full
_refine_ls_number_parameters 184
_refine_ls_number_reflns 2668
_refine_ls_number_restraints 0
_refine_ls_restrained_S_all 1.061
_refine_ls_R_factor_all 0.0630
_refine_ls_R_factor_gt 0.0521
_refine_ls_shift/su_max 0.000
_refine_ls_shift/su_mean 0.000
_refine_ls_structure_factor_coef Fsqd
_refine_ls_weighting_details 'w=1/[\s^2^(Fo^2^)+(0.0612P)^2^+0.4992P] where P=(Fo^2^+2Fc^2^)/3'
_refine_ls_weighting_scheme calc
_refine_ls_wR_factor_gt 0.1336
_refine_ls_wR_factor_ref 0.1420
_reflns_Friedel_coverage 0.000
_reflns_number_gt 2181
_reflns_number_total 2668
_reflns_threshold_expression 'I > 2\s(I)'
_cod_data_source_file d2cc03802a2.cif
_cod_data_source_block sjg_djf_10_90_s1_autored
_cod_database_code 7130524
_shelx_shelxl_version_number 2018/3
_shelx_space_group_comment
;
The symmetry employed for this shelxl refinement is uniquely defined
by the following loop, which should always be used as a source of
symmetry information in preference to the above space-group names.
They are only intended as comments.
;
_shelx_estimated_absorpt_t_max 0.998
_shelx_estimated_absorpt_t_min 0.994
_reflns_odcompleteness_completeness 80.60
_reflns_odcompleteness_iscentric 1
_reflns_odcompleteness_theta 36.71
_olex2_refinement_description
;
1. Fixed Uiso
 At 1.2 times of:
  All C(H) groups, All C(H,H) groups
 At 1.5 times of:
  All C(H,H,H) groups
2.a Ternary CH refined with riding coordinates:
 C00J(H00O)
2.b Secondary CH2 refined with riding coordinates:
 C00C(H00C,H00D), C00G(H00H,H00I), C00I(H00M,H00N)
2.c Aromatic/amide H refined with riding coordinates:
 C005(H005), C008(H008), C00A(H00A), C00B(H00B), C00D(H00E), C00E(H00F),
 C00F(H00G)
2.d Idealised Me refined as rotating group:
 C00H(H00J,H00K,H00L), C00K(H00P,H00Q,H00R)
;
_olex2_submission_special_instructions 'No special instructions were received'
_oxdiff_exptl_absorpt_empirical_details
;
Empirical correction (ABSPACK) includes:
- Absorption correction using spherical harmonics
- Frame scaling
;
_oxdiff_exptl_absorpt_empirical_full_max 1.712
_oxdiff_exptl_absorpt_empirical_full_min 0.487

loop_
_space_group_symop_operation_xyz
'x, y, z'
'-x, y+1/2, -z+1/2'
'-x, -y, -z'
'x, -y-1/2, z-1/2'

loop_
_atom_site_label
_atom_site_type_symbol
_atom_site_fract_x
_atom_site_fract_y
_atom_site_fract_z
_atom_site_U_iso_or_equiv
_atom_site_adp_type
_atom_site_occupancy
_atom_site_site_symmetry_order
_atom_site_calc_flag
_atom_site_refinement_flags_posn
_atom_site_refinement_flags_adp
_atom_site_refinement_flags_occupancy
_atom_site_disorder_assembly
_atom_site_disorder_group
O001 O 0.66773(14) 0.41807(12) 0.40089(9) 0.0557(4) Uani 1 1 d . . . . .
O002 O 0.02526(14) 0.83980(12) 0.33542(9) 0.0592(4) Uani 1 1 d . . . . .
O003 O 0.71201(17) 0.60339(13) 0.46124(10) 0.0678(5) Uani 1 1 d . . . . .
C004 C 0.2744(2) 0.92167(16) 0.37404(11) 0.0461(5) Uani 1 1 d . . . . .
C005 C 0.3930(2) 0.66282(16) 0.38295(11) 0.0459(5) Uani 1 1 d . . . . .
H005 H 0.459445 0.728081 0.407875 0.055 Uiso 1 1 calc R . . . .
C006 C 0.6226(2) 0.53114(16) 0.41932(12) 0.0482(5) Uani 1 1 d . . . . .
C007 C 0.2310(2) 0.69278(16) 0.35007(11) 0.0465(5) Uani 1 1 d . . . . .
C008 C 0.4585(2) 0.55235(17) 0.38172(12) 0.0505(5) Uani 1 1 d . . . . .
H008 H 0.396251 0.485644 0.355535 0.061 Uiso 1 1 calc R . . . .
C009 C 0.1795(2) 0.80911(17) 0.35330(11) 0.0469(5) Uani 1 1 d . . . . .
C00A C 0.3956(2) 0.94782(18) 0.33526(13) 0.0535(5) Uani 1 1 d . . . . .
H00A H 0.422787 0.890470 0.297024 0.064 Uiso 1 1 calc R . . . .
C00B C 0.2362(2) 1.00793(18) 0.42921(12) 0.0578(5) Uani 1 1 d . . . . .
H00B H 0.152755 0.991925 0.455596 0.069 Uiso 1 1 calc R . . . .
C00C C 0.1191(2) 0.59016(18) 0.31571(14) 0.0573(5) Uani 1 1 d . . . . .
H00C H 0.154878 0.547412 0.269911 0.069 Uiso 1 1 calc R . . . .
H00D H 0.118329 0.529708 0.361107 0.069 Uiso 1 1 calc R . . . .
C00D C 0.4384(3) 1.14136(19) 0.40745(16) 0.0706(7) Uani 1 1 d . . . . .
H00E H 0.494722 1.216246 0.418906 0.085 Uiso 1 1 calc R . . . .
C00E C 0.4766(2) 1.05731(19) 0.35234(15) 0.0648(6) Uani 1 1 d . . . . .
H00F H 0.559324 1.074609 0.325741 0.078 Uiso 1 1 calc R . . . .
C00F C 0.3186(3) 1.11663(19) 0.44587(15) 0.0681(6) Uani 1 1 d . . . . .
H00G H 0.292266 1.174505 0.484047 0.082 Uiso 1 1 calc R . . . .
C00G C 0.8292(2) 0.3872(2) 0.43422(15) 0.0658(6) Uani 1 1 d . . . . .
H00H H 0.852681 0.387808 0.496705 0.079 Uiso 1 1 calc R . . . .
H00I H 0.896725 0.448711 0.415441 0.079 Uiso 1 1 calc R . . . .
C00H C -0.2429(2) 0.7943(2) 0.30176(16) 0.0730(7) Uani 1 1 d . . . . .
H00J H -0.256497 0.862649 0.338690 0.109 Uiso 1 1 calc GR . . . .
H00K H -0.322471 0.731653 0.302248 0.109 Uiso 1 1 calc GR . . . .
H00L H -0.253360 0.824820 0.244065 0.109 Uiso 1 1 calc GR . . . .
C00I C -0.0440(2) 0.6378(2) 0.28195(16) 0.0694(6) Uani 1 1 d . . . . .
H00M H -0.054055 0.666930 0.223296 0.083 Uiso 1 1 calc R . . . .
H00N H -0.118870 0.569703 0.280618 0.083 Uiso 1 1 calc R . . . .
C00J C -0.0835(2) 0.7387(2) 0.33302(15) 0.0649(6) Uani 1 1 d . . . . .
H00O H -0.074455 0.708161 0.391914 0.078 Uiso 1 1 calc R . . . .
C00K C 0.8596(3) 0.2649(3) 0.4040(2) 0.1098(11) Uani 1 1 d . . . . .
H00P H 0.833226 0.264208 0.342111 0.165 Uiso 1 1 calc GR . . . .
H00Q H 0.795964 0.203888 0.424974 0.165 Uiso 1 1 calc GR . . . .
H00R H 0.969951 0.244639 0.424631 0.165 Uiso 1 1 calc GR . . . .

loop_
_atom_site_aniso_label
_atom_site_aniso_U_11
_atom_site_aniso_U_22
_atom_site_aniso_U_33
_atom_site_aniso_U_23
_atom_site_aniso_U_13
_atom_site_aniso_U_12
O001 0.0467(8) 0.0461(7) 0.0712(9) -0.0050(6) 0.0073(6) 0.0046(6)
O002 0.0387(7) 0.0489(8) 0.0866(10) -0.0003(7) 0.0073(6) -0.0008(6)
O003 0.0572(9) 0.0493(8) 0.0890(11) -0.0086(7) 0.0005(8) -0.0042(7)
C004 0.0398(10) 0.0395(9) 0.0540(10) 0.0004(8) 0.0005(8) 0.0009(7)
C005 0.0445(10) 0.0412(9) 0.0522(10) -0.0023(8) 0.0116(8) -0.0052(8)
C006 0.0497(11) 0.0393(9) 0.0561(11) 0.0015(8) 0.0130(9) -0.0027(8)
C007 0.0422(10) 0.0442(10) 0.0525(10) -0.0041(8) 0.0098(8) -0.0042(8)
C008 0.0460(11) 0.0424(10) 0.0627(12) -0.0062(8) 0.0117(9) -0.0038(8)
C009 0.0376(9) 0.0486(10) 0.0531(10) -0.0008(8) 0.0076(7) -0.0013(8)
C00A 0.0452(11) 0.0472(11) 0.0648(12) -0.0002(9) 0.0056(9) -0.0012(8)
C00B 0.0583(12) 0.0500(11) 0.0620(12) -0.0036(9) 0.0073(9) 0.0030(9)
C00C 0.0500(11) 0.0488(11) 0.0712(13) -0.0107(9) 0.0103(9) -0.0077(9)
C00D 0.0669(15) 0.0440(11) 0.0882(16) -0.0012(11) -0.0084(12) -0.0102(10)
C00E 0.0518(12) 0.0558(12) 0.0823(15) 0.0058(11) 0.0057(10) -0.0105(10)
C00F 0.0715(15) 0.0496(12) 0.0730(14) -0.0141(10) -0.0045(11) 0.0040(10)
C00G 0.0494(12) 0.0642(13) 0.0814(15) 0.0080(11) 0.0100(10) 0.0097(10)
C00H 0.0425(12) 0.0713(14) 0.1008(17) 0.0136(12) 0.0075(11) -0.0029(10)
C00I 0.0506(12) 0.0619(13) 0.0892(16) -0.0083(11) 0.0027(11) -0.0121(10)
C00J 0.0438(11) 0.0609(13) 0.0883(15) 0.0037(11) 0.0118(10) -0.0077(9)
C00K 0.0750(18) 0.106(2) 0.137(3) -0.0346(19) 0.0019(17) 0.0410(17)

loop_
_atom_type_symbol
_atom_type_description
_atom_type_scat_dispersion_real
_atom_type_scat_dispersion_imag
_atom_type_scat_source
C C 0.0033 0.0016 'International Tables Vol C Tables 4.2.6.8 and 6.1.1.4'
H H 0.0000 0.0000 'International Tables Vol C Tables 4.2.6.8 and 6.1.1.4'
O O 0.0106 0.0060 'International Tables Vol C Tables 4.2.6.8 and 6.1.1.4'

loop_
_geom_angle_atom_site_label_1
_geom_angle_atom_site_label_2
_geom_angle_atom_site_label_3
_geom_angle
_geom_angle_site_symmetry_1
_geom_angle_site_symmetry_3
_geom_angle_publ_flag
C006 O001 C00G 116.47(15) . . ?
C009 O002 C00J 116.13(14) . . ?
C00A C004 C009 121.38(17) . . ?
C00A C004 C00B 118.74(17) . . ?
C00B C004 C009 119.74(17) . . ?
C008 C005 C007 126.35(17) . . ?
O001 C006 C008 111.59(15) . . ?
O003 C006 O001 122.04(17) . . ?
O003 C006 C008 126.36(17) . . ?
C005 C007 C00C 118.61(16) . . ?
C009 C007 C005 120.74(16) . . ?
C009 C007 C00C 120.59(16) . . ?
C005 C008 C006 121.93(17) . . ?
O002 C009 C004 109.36(15) . . ?
C007 C009 O002 123.30(16) . . ?
C007 C009 C004 127.33(16) . . ?
C00E C00A C004 120.0(2) . . ?
C00F C00B C004 120.5(2) . . ?
C00I C00C C007 111.68(17) . . ?
C00F C00D C00E 119.8(2) . . ?
C00D C00E C00A 120.7(2) . . ?
C00D C00F C00B 120.3(2) . . ?
O001 C00G C00K 109.0(2) . . ?
C00J C00I C00C 112.45(18) . . ?
O002 C00J C00H 105.36(17) . . ?
O002 C00J C00I 109.83(17) . . ?
C00I C00J C00H 115.7(2) . . ?

loop_
_geom_bond_atom_site_label_1
_geom_bond_atom_site_label_2
_geom_bond_distance
_geom_bond_site_symmetry_2
_geom_bond_publ_flag
O001 C006 1.347(2) . ?
O001 C00G 1.444(2) . ?
O002 C009 1.367(2) . ?
O002 C00J 1.454(2) . ?
O003 C006 1.208(2) . ?
C004 C009 1.478(2) . ?
C004 C00A 1.391(3) . ?
C004 C00B 1.393(3) . ?
C005 C007 1.445(3) . ?
C005 C008 1.335(3) . ?
C006 C008 1.455(3) . ?
C007 C009 1.349(2) . ?
C007 C00C 1.510(2) . ?
C00A C00E 1.384(3) . ?
C00B C00F 1.382(3) . ?
C00C C00I 1.510(3) . ?
C00D C00E 1.376(3) . ?
C00D C00F 1.374(3) . ?
C00G C00K 1.464(3) . ?
C00H C00J 1.510(3) . ?
C00I C00J 1.466(3) . ?
